data_7207502
loop_
_publ_author_name
'Nishida, Jun-ichi'
'Deno, Hironori'
'Ichimura, Satoru'
'Nakagawa, Tomohiro'
'Yamashita, Yoshiro'

_publ_section_title
;
 Preparation, physical properties and n-type FET characteristics of
 substituted diindenopyrazinediones and bis(dicyanomethylene) derivatives
;
_journal_issue 10
_journal_name_full 'Journal of Materials Chemistry'
_journal_page_first 4483
_journal_paper_doi 10.1039/c2jm14955a
_journal_volume 22
_journal_year 2012
_chemical_formula_moiety 'C18 H6 Cl2 N2 O2'
_chemical_formula_sum 'C18 H6 Cl2 N2 O2'
_chemical_formula_weight 353.16
_space_group_IT_number 14
_symmetry_cell_setting monoclinic
_symmetry_Int_Tables_number 14
_symmetry_space_group_name_Hall '-P 2yn'
_symmetry_space_group_name_H-M 'P 1 21/n 1'
_atom_sites_solution_hydrogens geom
_atom_sites_solution_primary direct
_atom_sites_solution_secondary difmap
_audit_creation_date 2011-09-29
_audit_creation_method 'by CrystalStructure 3.8'
_cell_angle_alpha 90.0000
_cell_angle_beta 94.23(6)
_cell_angle_gamma 90.0000
_cell_formula_units_Z 2
_cell_length_a 6.732(10)
_cell_length_b 7.648(13)
_cell_length_c 13.372(19)
_cell_measurement_reflns_used 5776
_cell_measurement_temperature 93
_cell_measurement_theta_max 27.54
_cell_measurement_theta_min 3.04
_cell_volume 686.6(18)
_computing_cell_refinement 'RAPID AUTO'
_computing_data_collection 'RAPID AUTO (Rigaku, ????)'
_computing_data_reduction 'RAPID AUTO'
_computing_molecular_graphics 'CrystalStructure 4.0'
_computing_publication_material 'CrystalStructure 4.0 (Rigaku, 2010)'
_computing_structure_refinement 'SHELXL97 (Sheldrick, 2008)'
_computing_structure_solution 'SIR2004 (Burla, et al., 2005)'
_diffrn_ambient_temperature 93
_diffrn_detector_area_resol_mean 10.000
_diffrn_measured_fraction_theta_full 0.999
_diffrn_measured_fraction_theta_max 0.999
_diffrn_measurement_device_type 'Rigaku R-AXIS RAPID'
_diffrn_measurement_method \w
_diffrn_radiation_type 'Mo K\a'
_diffrn_radiation_wavelength 0.71075
_diffrn_reflns_av_R_equivalents 0.0761
_diffrn_reflns_limit_h_max 8
_diffrn_reflns_limit_h_min -8
_diffrn_reflns_limit_k_max 9
_diffrn_reflns_limit_k_min -9
_diffrn_reflns_limit_l_max 17
_diffrn_reflns_limit_l_min -17
_diffrn_reflns_number 6347
_diffrn_reflns_theta_full 27.49
_diffrn_reflns_theta_max 27.48
_diffrn_standards_number 0
_exptl_absorpt_coefficient_mu 0.486
_exptl_absorpt_correction_T_max 0.953
_exptl_absorpt_correction_T_min 0.509
_exptl_absorpt_correction_type multi-scan
_exptl_absorpt_process_details 'ABSCOR (Rigaku, 1995)'
_exptl_crystal_colour red
_exptl_crystal_density_diffrn 1.708
_exptl_crystal_density_method 'not measured'
_exptl_crystal_description block
_exptl_crystal_F_000 356.00
_exptl_crystal_size_max 0.500
_exptl_crystal_size_mid 0.300
_exptl_crystal_size_min 0.100
_refine_diff_density_max 0.690
_refine_diff_density_min -0.350
_refine_ls_extinction_method none
_refine_ls_goodness_of_fit_ref 1.064
_refine_ls_hydrogen_treatment constr
_refine_ls_number_parameters 109
_refine_ls_number_reflns 1560
_refine_ls_number_restraints 0
_refine_ls_R_factor_gt 0.0572
_refine_ls_shift/su_max 0.000
_refine_ls_structure_factor_coef Fsqd
_refine_ls_weighting_details 'w = 1/[\s^2^(Fo^2^)+(0.0605P)^2^+1.0241P] where P=(Fo^2^+2Fc^2^)/3'
_refine_ls_weighting_scheme calc
_refine_ls_wR_factor_ref 0.1448
_reflns_number_gt 1316
_reflns_number_total 1560
_reflns_threshold_expression F^2^>2.0\s(F^2^)
_cod_data_source_file c2jm14955a.txt
_cod_data_source_block comp2c
_cod_database_code 7207502

loop_
_symmetry_equiv_pos_site_id
_symmetry_equiv_pos_as_xyz
1 +X,+Y,+Z
2 1/2-X,1/2+Y,1/2-Z
3 -X,-Y,-Z
4 1/2+X,1/2-Y,1/2+Z

loop_
_atom_site_label
_atom_site_type_symbol
_atom_site_fract_x
_atom_site_fract_y
_atom_site_fract_z
_atom_site_U_iso_or_equiv
_atom_site_adp_type
_atom_site_occupancy
_atom_site_symmetry_multiplicity
_atom_site_calc_flag
_atom_site_refinement_flags
Cl1 Cl -0.40674(9) 0.04039(9) 0.85944(5) 0.0214(3) Uani 1.0 4 d .
O1 O 0.2915(3) 0.3886(3) 0.74198(14) 0.0224(5) Uani 1.0 4 d .
N1 N 0.5780(4) 0.5418(3) 0.90404(16) 0.0180(5) Uani 1.0 4 d .
C1 C -0.0606(4) 0.2104(4) 0.84122(18) 0.0188(6) Uani 1.0 4 d .
C2 C -0.1937(4) 0.1482(4) 0.90804(19) 0.0187(6) Uani 1.0 4 d .
C3 C -0.1619(4) 0.1687(4) 1.01134(19) 0.0188(6) Uani 1.0 4 d .
C4 C 0.0099(4) 0.2529(4) 1.05250(19) 0.0188(6) Uani 1.0 4 d .
C5 C 0.1446(4) 0.3152(4) 0.98751(19) 0.0179(6) Uani 1.0 4 d .
C6 C 0.1082(4) 0.2946(4) 0.88318(19) 0.0186(6) Uani 1.0 4 d .
C7 C 0.2730(4) 0.3786(4) 0.83122(19) 0.0177(6) Uani 1.0 4 d .
C8 C 0.4110(4) 0.4523(4) 0.91490(19) 0.0176(6) Uani 1.0 4 d .
C9 C 0.3338(4) 0.4115(4) 1.00695(19) 0.0171(6) Uani 1.0 4 d .
H1 H -0.0842 0.1959 0.7708 0.0226 Uiso 1.0 4 calc R
H3 H -0.2571 0.1255 1.0541 0.0225 Uiso 1.0 4 calc R
H4 H 0.0334 0.2668 1.1230 0.0225 Uiso 1.0 4 calc R

loop_
_atom_site_aniso_label
_atom_site_aniso_U_11
_atom_site_aniso_U_22
_atom_site_aniso_U_33
_atom_site_aniso_U_12
_atom_site_aniso_U_13
_atom_site_aniso_U_23
Cl1 0.0177(4) 0.0244(4) 0.0217(4) -0.0036(3) -0.0023(3) -0.0012(3)
O1 0.0209(10) 0.0300(12) 0.0161(9) -0.0006(9) 0.0003(8) -0.0004(8)
N1 0.0194(11) 0.0187(12) 0.0157(11) 0.0012(9) -0.0002(9) 0.0003(8)
C1 0.0206(13) 0.0188(14) 0.0167(12) 0.0032(11) -0.0005(10) -0.0010(10)
C2 0.0172(12) 0.0168(13) 0.0216(13) 0.0009(11) -0.0021(11) -0.0003(10)
C3 0.0189(13) 0.0191(14) 0.0185(12) 0.0010(11) 0.0027(10) 0.0013(10)
C4 0.0211(13) 0.0177(14) 0.0172(12) 0.0021(11) -0.0003(10) 0.0006(10)
C5 0.0179(13) 0.0168(13) 0.0186(12) 0.0018(11) -0.0015(10) -0.0015(10)
C6 0.0174(13) 0.0193(14) 0.0191(13) 0.0022(11) 0.0012(10) 0.0004(10)
C7 0.0171(13) 0.0187(13) 0.0169(12) 0.0010(11) -0.0017(10) -0.0013(10)
C8 0.0207(13) 0.0178(14) 0.0138(12) 0.0036(11) -0.0016(10) -0.0001(9)
C9 0.0161(13) 0.0168(14) 0.0181(13) 0.0011(11) -0.0000(10) 0.0008(10)

loop_
_atom_type_symbol
_atom_type_description
_atom_type_scat_dispersion_real
_atom_type_scat_dispersion_imag
_atom_type_scat_source
C C 0.0033 0.0016
;
International Tables for Crystallography
(1992, Vol. C, Tables 4.2.6.8 and 6.1.1.4)
;
H H 0.0000 0.0000
;
International Tables for Crystallography
(1992, Vol. C, Table 6.1.1.4)
;
N N 0.0061 0.0033
;
International Tables for Crystallography
(1992, Vol. C, Tables 4.2.6.8 and 6.1.1.4)
;
O O 0.0106 0.0060
;
International Tables for Crystallography
(1992, Vol. C, Tables 4.2.6.8 and 6.1.1.4)
;
Cl Cl 0.1484 0.1585
;
International Tables for Crystallography
(1992, Vol. C, Tables 4.2.6.8 and 6.1.1.4)
;

loop_
_geom_angle_atom_site_label_1
_geom_angle_atom_site_label_2
_geom_angle_atom_site_label_3
_geom_angle
_geom_angle_publ_flag
_geom_angle_site_symmetry_1
_geom_angle_site_symmetry_3
C8 N1 C9 111.2(3) yes . 3_667
C2 C1 C6 116.4(3) yes . .
Cl1 C2 C1 118.3(2) yes . .
Cl1 C2 C3 119.1(3) yes . .
C1 C2 C3 122.6(3) yes . .
C2 C3 C4 120.3(3) yes . .
C3 C4 C5 118.1(3) yes . .
C4 C5 C6 120.6(3) yes . .
C4 C5 C9 131.0(3) yes . .
C6 C5 C9 108.4(3) yes . .
C1 C6 C5 122.0(3) yes . .
C1 C6 C7 128.6(3) yes . .
C5 C6 C7 109.3(3) yes . .
O1 C7 C6 128.2(3) yes . .
O1 C7 C8 127.2(3) yes . .
C6 C7 C8 104.6(3) yes . .
N1 C8 C7 126.1(3) yes . .
N1 C8 C9 125.3(3) yes . .
C7 C8 C9 108.6(3) yes . .
N1 C9 C5 127.5(3) yes 3_667 .
N1 C9 C8 123.4(3) yes 3_667 .
C5 C9 C8 109.0(3) yes . .
C2 C1 H1 121.800 no . .
C6 C1 H1 121.804 no . .
C2 C3 H3 119.859 no . .
C4 C3 H3 119.865 no . .
C3 C4 H4 120.939 no . .
C5 C4 H4 120.941 no . .

loop_
_geom_bond_atom_site_label_1
_geom_bond_atom_site_label_2
_geom_bond_distance
_geom_bond_publ_flag
_geom_bond_site_symmetry_2
Cl1 C2 1.739(4) yes .
O1 C7 1.211(4) yes .
N1 C8 1.334(4) yes .
N1 C9 1.339(4) yes 3_667
C1 C2 1.395(4) yes .
C1 C6 1.388(4) yes .
C2 C3 1.391(4) yes .
C3 C4 1.400(4) yes .
C4 C5 1.386(4) yes .
C5 C6 1.407(4) yes .
C5 C9 1.478(4) yes .
C6 C7 1.497(4) yes .
C7 C8 1.510(4) yes .
C8 C9 1.406(4) yes .
C1 H1 0.950 no .
C3 H3 0.950 no .
C4 H4 0.950 no .

loop_
_geom_contact_atom_site_label_1
_geom_contact_atom_site_label_2
_geom_contact_distance
_geom_contact_publ_flag
_geom_contact_site_symmetry_2
O1 N1 3.029(5) no .
O1 C1 3.115(5) no .
O1 C5 3.543(6) no .
O1 C9 3.538(6) no .
N1 N1 2.915(5) no 3_667
N1 C4 3.203(5) no 3_667
C1 C4 2.849(6) no .
C2 C5 2.755(5) no .
C3 C6 2.762(5) no .
C8 C8 2.597(5) no 3_667
C9 C9 2.633(5) no 3_667
Cl1 O1 3.062(4) no 2_446
Cl1 C7 3.371(5) no 1_455
Cl1 C8 3.481(6) no 1_455
O1 Cl1 3.062(4) no 2_456
O1 C1 3.297(5) no 2_556
O1 C3 3.154(6) no 4_554
O1 C4 3.210(5) no 4_554
N1 C1 3.518(6) no 2_556
N1 C2 3.378(6) no 1_655
N1 C3 3.591(6) no 1_655
C1 O1 3.297(5) no 2_546
C1 N1 3.518(6) no 2_546
C2 N1 3.378(6) no 1_455
C2 C3 3.520(6) no 3_557
C2 C4 3.335(6) no 3_557
C2 C8 3.541(6) no 1_455
C3 O1 3.154(6) no 4_455
C3 N1 3.591(6) no 1_455
C3 C2 3.520(6) no 3_557
C3 C3 3.406(6) no 3_557
C3 C4 3.507(7) no 3_557
C3 C8 3.525(6) no 3_567
C3 C9 3.415(7) no 3_567
C4 O1 3.210(5) no 4_455
C4 C2 3.335(6) no 3_557
C4 C3 3.507(7) no 3_557
C4 C5 3.492(7) no 3_567
C4 C9 3.508(6) no 3_567
C5 C4 3.492(7) no 3_567
C5 C5 3.462(6) no 3_567
C7 Cl1 3.371(5) no 1_655
C8 Cl1 3.481(6) no 1_655
C8 C2 3.541(6) no 1_655
C8 C3 3.525(6) no 3_567
C9 C3 3.415(7) no 3_567
C9 C4 3.508(6) no 3_567
Cl1 H1 2.8133 no .
Cl1 H3 2.7981 no .
O1 H1 2.9769 no .
N1 H4 3.0418 no 3_667
C1 H3 3.2917 no .
C2 H4 3.2821 no .
C3 H1 3.3033 no .
C5 H1 3.3085 no .
C5 H3 3.2514 no .
C6 H4 3.2891 no .
C7 H1 2.8463 no .
C9 H4 2.8607 no .
H3 H4 2.3617 no .
Cl1 H1 3.1564 no 2_446
Cl1 H3 2.9070 no 3_457
Cl1 H4 3.4358 no 3_557
Cl1 H4 3.4852 no 4_454
O1 H1 3.0794 no 2_556
O1 H3 2.5113 no 4_554
O1 H4 2.6424 no 4_554
N1 H1 2.6210 no 2_556
N1 H3 3.4107 no 3_567
C1 H3 3.5623 no 3_557
C2 H4 3.3881 no 3_557
C5 H3 3.5080 no 3_557
C6 H3 3.4504 no 3_557
C6 H4 3.4862 no 3_567
C7 H1 3.5438 no 2_556
C7 H4 3.4887 no 3_567
C7 H4 3.5758 no 4_554
C8 H1 3.3797 no 2_556
C8 H3 3.4255 no 3_567
C9 H3 3.5370 no 1_655
H1 Cl1 3.1564 no 2_456
H1 O1 3.0794 no 2_546
H1 N1 2.6210 no 2_546
H1 C7 3.5438 no 2_546
H1 C8 3.3797 no 2_546
H1 H4 3.1408 no 4_454
H3 Cl1 2.9070 no 3_457
H3 O1 2.5113 no 4_455
H3 N1 3.4107 no 3_567
H3 C1 3.5623 no 3_557
H3 C5 3.5080 no 3_557
H3 C6 3.4504 no 3_557
H3 C8 3.4255 no 3_567
H3 C9 3.5370 no 1_455
H4 Cl1 3.4358 no 3_557
H4 Cl1 3.4852 no 4_555
H4 O1 2.6424 no 4_455
H4 C2 3.3881 no 3_557
H4 C6 3.4862 no 3_567
H4 C7 3.4887 no 3_567
H4 C7 3.5758 no 4_455
H4 H1 3.1408 no 4_555

loop_
_geom_torsion_atom_site_label_1
_geom_torsion_atom_site_label_2
_geom_torsion_atom_site_label_3
_geom_torsion_atom_site_label_4
_geom_torsion
_geom_torsion_publ_flag
_geom_torsion_site_symmetry_1
_geom_torsion_site_symmetry_3
_geom_torsion_site_symmetry_4
C8 N1 C9 C5 178.4(3) no . 3_667 3_667
C8 N1 C9 C8 -0.3(4) no . 3_667 3_667
C9 N1 C8 C7 -179.9(3) no 3_667 . .
C9 N1 C8 C9 0.3(4) no 3_667 . .
C2 C1 C6 C5 0.5(4) no . . .
C2 C1 C6 C7 -178.1(3) no . . .
C6 C1 C2 Cl1 -179.6(2) no . . .
C6 C1 C2 C3 0.2(4) no . . .
Cl1 C2 C3 C4 179.08(18) no . . .
C1 C2 C3 C4 -0.7(5) no . . .
C2 C3 C4 C5 0.4(4) no . . .
C3 C4 C5 C6 0.3(4) no . . .
C3 C4 C5 C9 178.4(3) no . . .
C4 C5 C6 C1 -0.7(4) no . . .
C4 C5 C6 C7 178.1(3) no . . .
C4 C5 C9 N1 1.6(5) no . . 3_667
C4 C5 C9 C8 -177.3(3) no . . .
C6 C5 C9 N1 179.9(3) no . . 3_667
C6 C5 C9 C8 1.0(3) no . . .
C9 C5 C6 C1 -179.3(3) no . . .
C9 C5 C6 C7 -0.4(3) no . . .
C1 C6 C7 O1 -0.4(5) no . . .
C1 C6 C7 C8 178.5(3) no . . .
C5 C6 C7 O1 -179.2(3) no . . .
C5 C6 C7 C8 -0.3(3) no . . .
O1 C7 C8 N1 0.0(5) no . . .
O1 C7 C8 C9 179.8(3) no . . .
C6 C7 C8 N1 -178.9(3) no . . .
C6 C7 C8 C9 0.9(3) no . . .
N1 C8 C9 N1 -0.4(5) no . . 3_667
N1 C8 C9 C5 178.6(3) no . . .
C7 C8 C9 N1 179.8(3) no . . 3_667
C7 C8 C9 C5 -1.2(3) no . . .
